data_4308456
loop_
_publ_author_name
'Bing-Ping Yang'
'Jiang-Gao Mao'

_publ_contact_author_address
;
     Fujian Institute of Research  
        on the Structure of Matter,
        Chinese Academy of Sciences,
        Fuzhou, Fujian 350002, 
    P.R.China
;
_publ_contact_author_email mjg@ms.fjirsm.ac.cn
_publ_contact_author_fax 0086-0591-3704836
_publ_contact_author_name 'Dr. Jiang-Gao Mao'
_publ_contact_author_phone 0086-0591-3704836
_publ_section_title
;
New Types of Metal Squarato-phosphonates: Condensation of
Aminodiphosphonate with Squaric Acid under Hydrothermal Conditions
;
_journal_name_full 'Inorganic Chemistry'
_journal_page_first 566
_journal_page_last 571
_journal_paper_doi 10.1021/ic048685h
_journal_volume 44
_journal_year 2005
_chemical_formula_moiety 'C26 H26 Cu2 N5 O11 P2'
_chemical_formula_sum 'C26 H26 Cu2 N5 O11 P2'
_chemical_formula_weight 773.54
_chemical_name_systematic
; 
 ? 
;
_space_group_IT_number 2
_symmetry_cell_setting triclinic
_symmetry_space_group_name_Hall '-P 1'
_symmetry_space_group_name_H-M 'P -1'
_atom_sites_solution_hydrogens geom
_atom_sites_solution_primary direct
_atom_sites_solution_secondary difmap
_audit_creation_method SHELXL-97
_cell_angle_alpha 77.8860(10)
_cell_angle_beta 65.2130(10)
_cell_angle_gamma 63.5380(10)
_cell_formula_units_Z 2
_cell_length_a 11.7680(4)
_cell_length_b 12.1790(4)
_cell_length_c 12.6422(4)
_cell_measurement_reflns_used 5025
_cell_measurement_temperature 293(2)
_cell_measurement_theta_max 25.00
_cell_measurement_theta_min 1.77
_cell_volume 1472.05(9)
_computing_cell_refinement 'Siemens SMART'
_computing_data_collection 'Siemens SMART'
_computing_data_reduction 'Siemens SHELXTL'
_computing_molecular_graphics 'Siemens SHELXTL'
_computing_publication_material 'Siemens SHELXTL'
_computing_structure_refinement 'SHELXL-97 (Sheldrick, 1997)'
_computing_structure_solution 'SHELXS-97 (Sheldrick, 1990)'
_diffrn_ambient_temperature 293(2)
_diffrn_measured_fraction_theta_full 0.973
_diffrn_measured_fraction_theta_max 0.973
_diffrn_measurement_device_type 'Siemens Smart CCD area detector'
_diffrn_measurement_method 'phi and omega scans'
_diffrn_radiation_monochromator graphite
_diffrn_radiation_source 'fine-focus sealed tube'
_diffrn_radiation_type MoK\a
_diffrn_radiation_wavelength 0.71073
_diffrn_reflns_av_R_equivalents 0.0191
_diffrn_reflns_av_sigmaI/netI 0.0274
_diffrn_reflns_limit_h_max 13
_diffrn_reflns_limit_h_min -12
_diffrn_reflns_limit_k_max 14
_diffrn_reflns_limit_k_min -13
_diffrn_reflns_limit_l_max 15
_diffrn_reflns_limit_l_min -7
_diffrn_reflns_number 7469
_diffrn_reflns_theta_full 25.00
_diffrn_reflns_theta_max 25.00
_diffrn_reflns_theta_min 1.77
_diffrn_standards_decay_% <1.0%
_exptl_absorpt_coefficient_mu 1.624
_exptl_absorpt_correction_T_max 1.00000
_exptl_absorpt_correction_T_min 0.62785
_exptl_absorpt_correction_type SADABS
_exptl_crystal_colour brown
_exptl_crystal_density_diffrn 1.745
_exptl_crystal_density_method 'not measured'
_exptl_crystal_description brick
_exptl_crystal_F_000 786
_exptl_crystal_size_max 0.38
_exptl_crystal_size_mid 0.34
_exptl_crystal_size_min 0.30
_refine_diff_density_max 0.655
_refine_diff_density_min -0.672
_refine_diff_density_rms 0.081
_refine_ls_extinction_method none
_refine_ls_goodness_of_fit_ref 1.069
_refine_ls_hydrogen_treatment mixed
_refine_ls_matrix_type full
_refine_ls_number_parameters 415
_refine_ls_number_reflns 5025
_refine_ls_number_restraints 0
_refine_ls_restrained_S_all 1.069
_refine_ls_R_factor_all 0.0498
_refine_ls_R_factor_gt 0.0441
_refine_ls_shift/su_max 0.001
_refine_ls_shift/su_mean 0.000
_refine_ls_structure_factor_coef Fsqd
_refine_ls_weighting_details 'calc w=1/[\s^2^(Fo^2^)+(0.0510P)^2^+3.1495P] where P=(Fo^2^+2Fc^2^)/3'
_refine_ls_weighting_scheme calc
_refine_ls_wR_factor_gt 0.1107
_refine_ls_wR_factor_ref 0.1172
_reflns_number_gt 4525
_reflns_number_total 5025
_reflns_threshold_expression >2sigma(I)
_cod_data_source_file ic048685hsi20040920_050314.cif
_cod_data_source_block Cu
_cod_original_cell_volume 1472.05(8)
_cod_database_code 4308456

loop_
_symmetry_equiv_pos_as_xyz
'x, y, z'
'-x, -y, -z'

loop_
_atom_site_label
_atom_site_type_symbol
_atom_site_fract_x
_atom_site_fract_y
_atom_site_fract_z
_atom_site_U_iso_or_equiv
_atom_site_adp_type
_atom_site_occupancy
_atom_site_symmetry_multiplicity
_atom_site_calc_flag
_atom_site_refinement_flags
_atom_site_disorder_assembly
_atom_site_disorder_group
Cu1 Cu 1.02413(5) -0.10495(4) 0.18211(5) 0.04334(16) Uani 1 1 d . . .
Cu2 Cu 0.02090(4) 0.65724(4) 0.43853(4) 0.04149(16) Uani 1 1 d . . .
P1 P 1.23082(9) 0.32987(8) -0.11000(8) 0.0275(2) Uani 1 1 d . . .
P2 P 0.92088(9) 0.37677(8) 0.30111(7) 0.0274(2) Uani 1 1 d . . .
N1 N 1.1474(3) 0.2527(3) 0.1177(2) 0.0290(6) Uani 1 1 d . . .
N2 N 0.2001(3) 0.5294(3) 0.3783(3) 0.0335(7) Uani 1 1 d . . .
N3 N 0.8480(3) 0.0242(3) 0.2219(3) 0.0366(7) Uani 1 1 d . . .
N4 N 1.1863(3) -0.2465(3) 0.1239(3) 0.0362(7) Uani 1 1 d . . .
N5 N -0.1623(3) 0.7770(3) 0.4616(3) 0.0346(7) Uani 1 1 d . . .
C1 C 1.2103(3) 0.0321(3) 0.2020(3) 0.0304(7) Uani 1 1 d . . .
C2 C 1.3575(4) -0.0271(3) 0.1819(3) 0.0318(8) Uani 1 1 d . . .
C3 C 1.3748(3) 0.0848(3) 0.1184(3) 0.0294(7) Uani 1 1 d . . .
C4 C 1.2288(3) 0.1412(3) 0.1420(3) 0.0265(7) Uani 1 1 d . . .
C5 C 1.2072(4) 0.3367(3) 0.0397(3) 0.0308(7) Uani 1 1 d . . .
H5A H 1.2950 0.3164 0.0438 0.037 Uiso 1 1 calc R . .
H5B H 1.1480 0.4199 0.0661 0.037 Uiso 1 1 calc R . .
C6 C 0.9985(3) 0.2932(3) 0.1677(3) 0.0278(7) Uani 1 1 d . . .
H6A H 0.9761 0.2222 0.1843 0.033 Uiso 1 1 calc R . .
H6B H 0.9605 0.3456 0.1111 0.033 Uiso 1 1 calc R . .
C11 C 0.3028(4) 0.5245(3) 0.4035(3) 0.0345(8) Uani 1 1 d . . .
H11A H 0.2867 0.5880 0.4450 0.041 Uiso 1 1 calc R . .
C12 C 0.4313(3) 0.4292(3) 0.3705(3) 0.0330(8) Uani 1 1 d . . .
H12A H 0.4986 0.4298 0.3904 0.040 Uiso 1 1 calc R . .
C13 C 0.4602(3) 0.3327(3) 0.3079(3) 0.0278(7) Uani 1 1 d . . .
C14 C 0.3544(4) 0.3415(3) 0.2778(3) 0.0354(8) Uani 1 1 d . . .
H14A H 0.3692 0.2813 0.2330 0.042 Uiso 1 1 calc R . .
C15 C 0.2291(4) 0.4385(4) 0.3142(4) 0.0397(9) Uani 1 1 d . . .
H15A H 0.1608 0.4415 0.2933 0.048 Uiso 1 1 calc R . .
C16 C 0.5936(3) 0.2258(3) 0.2771(3) 0.0285(7) Uani 1 1 d . . .
C17 C 0.6787(3) 0.1992(3) 0.3368(3) 0.0306(7) Uani 1 1 d . . .
H17A H 0.6520 0.2485 0.3972 0.037 Uiso 1 1 calc R . .
C18 C 0.8026(3) 0.1001(3) 0.3069(3) 0.0340(8) Uani 1 1 d . . .
H18A H 0.8579 0.0848 0.3480 0.041 Uiso 1 1 calc R . .
C19 C 0.7632(4) 0.0480(4) 0.1657(4) 0.0480(11) Uani 1 1 d . . .
H19A H 0.7901 -0.0051 0.1085 0.058 Uiso 1 1 calc R . .
C20 C 0.6393(4) 0.1472(4) 0.1894(4) 0.0425(10) Uani 1 1 d . . .
H20A H 0.5861 0.1615 0.1465 0.051 Uiso 1 1 calc R . .
C21 C 1.2955(4) -0.2740(3) 0.1504(3) 0.0377(9) Uani 1 1 d . . .
H21A H 1.2877 -0.2250 0.2026 0.045 Uiso 1 1 calc R . .
C22 C 1.4183(4) -0.3711(3) 0.1040(3) 0.0354(8) Uani 1 1 d . . .
H22A H 1.4908 -0.3863 0.1252 0.042 Uiso 1 1 calc R . .
C23 C 1.4349(3) -0.4468(3) 0.0257(3) 0.0282(7) Uani 1 1 d . . .
C24 C 1.3209(4) -0.4175(3) -0.0018(4) 0.0371(8) Uani 1 1 d . . .
H24A H 1.3264 -0.4645 -0.0543 0.045 Uiso 1 1 calc R . .
C25 C 1.2009(4) -0.3195(4) 0.0486(4) 0.0422(9) Uani 1 1 d . . .
H25A H 1.1263 -0.3029 0.0298 0.051 Uiso 1 1 calc R . .
C26 C -0.2364(4) 0.7694(4) 0.4095(4) 0.0503(11) Uani 1 1 d . . .
H26A H -0.1972 0.7040 0.3608 0.060 Uiso 1 1 calc R . .
C27 C -0.3671(4) 0.8527(4) 0.4236(4) 0.0479(11) Uani 1 1 d . . .
H27A H -0.4141 0.8413 0.3861 0.057 Uiso 1 1 calc R . .
C28 C -0.4298(3) 0.9527(3) 0.4923(3) 0.0264(7) Uani 1 1 d . . .
C29 C -0.3528(4) 0.9605(4) 0.5476(4) 0.0389(9) Uani 1 1 d . . .
H29A H -0.3894 1.0258 0.5956 0.047 Uiso 1 1 calc R . .
C30 C -0.2235(4) 0.8724(4) 0.5314(4) 0.0403(9) Uani 1 1 d . . .
H30A H -0.1759 0.8792 0.5709 0.048 Uiso 1 1 calc R . .
O1 O 1.1112(3) 0.0008(2) 0.2513(2) 0.0404(6) Uani 1 1 d . . .
O2 O 1.4324(3) -0.1279(2) 0.2118(2) 0.0429(7) Uani 1 1 d . . .
O3 O 1.4699(3) 0.1183(2) 0.0696(2) 0.0392(6) Uani 1 1 d . . .
O11 O 1.0897(2) 0.3691(2) -0.1138(2) 0.0383(6) Uani 1 1 d . . .
O12 O 1.3125(3) 0.1922(2) -0.1410(2) 0.0383(6) Uani 1 1 d . . .
H12B H 1.3946 0.1750 -0.1635 0.057 Uiso 1 1 calc R . .
O13 O 1.3065(2) 0.4087(2) -0.1820(2) 0.0355(6) Uani 1 1 d . . .
O21 O 0.9628(3) 0.2950(2) 0.3956(2) 0.0373(6) Uani 1 1 d . . .
O22 O 0.9604(2) 0.4869(2) 0.2709(2) 0.0328(5) Uani 1 1 d . . .
O23 O 0.7641(2) 0.4218(2) 0.3316(2) 0.0353(6) Uani 1 1 d . . .
H23A H 0.7410 0.4757 0.2844 0.053 Uiso 1 1 calc R . .
O1W O 1.1668(4) -0.1422(4) 0.4509(4) 0.0870(13) Uani 1 1 d . . .
O2W O 1.4558(4) -0.3083(3) 0.4027(3) 0.0612(9) Uani 1 1 d . . .

loop_
_atom_site_aniso_label
_atom_site_aniso_U_11
_atom_site_aniso_U_22
_atom_site_aniso_U_33
_atom_site_aniso_U_23
_atom_site_aniso_U_13
_atom_site_aniso_U_12
Cu1 0.0227(2) 0.0321(3) 0.0537(3) -0.0126(2) -0.0107(2) 0.0085(2)
Cu2 0.0182(2) 0.0346(3) 0.0519(3) -0.0042(2) -0.0119(2) 0.00605(19)
P1 0.0218(4) 0.0284(5) 0.0285(4) 0.0020(3) -0.0117(3) -0.0062(4)
P2 0.0212(4) 0.0262(4) 0.0276(4) 0.0004(3) -0.0120(3) -0.0012(3)
N1 0.0229(14) 0.0268(15) 0.0303(15) 0.0036(12) -0.0106(12) -0.0055(12)
N2 0.0210(14) 0.0306(16) 0.0376(16) -0.0038(13) -0.0111(13) 0.0005(12)
N3 0.0205(15) 0.0304(16) 0.0473(19) -0.0105(14) -0.0108(13) 0.0018(12)
N4 0.0242(15) 0.0257(15) 0.0472(18) -0.0095(13) -0.0124(14) 0.0024(12)
N5 0.0215(15) 0.0323(16) 0.0372(17) -0.0039(13) -0.0123(13) 0.0023(12)
C1 0.0249(17) 0.0256(17) 0.0312(18) -0.0022(14) -0.0102(14) -0.0019(14)
C2 0.0255(18) 0.0294(19) 0.0322(18) -0.0051(14) -0.0097(15) -0.0033(15)
C3 0.0258(18) 0.0305(18) 0.0289(17) -0.0054(14) -0.0122(14) -0.0049(15)
C4 0.0215(16) 0.0304(18) 0.0235(16) -0.0058(13) -0.0084(13) -0.0049(14)
C5 0.0286(18) 0.0297(18) 0.0309(18) 0.0007(14) -0.0100(14) -0.0106(15)
C6 0.0196(16) 0.0280(17) 0.0319(18) 0.0013(13) -0.0127(14) -0.0043(13)
C11 0.0254(18) 0.0298(18) 0.040(2) -0.0077(15) -0.0146(15) 0.0005(15)
C12 0.0209(17) 0.0319(19) 0.043(2) -0.0089(15) -0.0171(15) 0.0002(14)
C13 0.0175(16) 0.0264(17) 0.0309(17) -0.0018(14) -0.0093(13) -0.0009(14)
C14 0.0236(17) 0.0331(19) 0.048(2) -0.0116(16) -0.0178(16) -0.0013(15)
C15 0.0230(18) 0.043(2) 0.051(2) -0.0083(18) -0.0203(17) -0.0023(16)
C16 0.0193(16) 0.0256(17) 0.0338(18) -0.0035(14) -0.0091(14) -0.0029(14)
C17 0.0184(16) 0.0314(18) 0.0351(19) -0.0082(15) -0.0108(14) -0.0004(14)
C18 0.0197(17) 0.036(2) 0.040(2) -0.0042(16) -0.0131(15) -0.0026(15)
C19 0.035(2) 0.041(2) 0.066(3) -0.027(2) -0.024(2) 0.0033(18)
C20 0.0272(19) 0.042(2) 0.055(2) -0.0207(18) -0.0214(18) 0.0032(16)
C21 0.0307(19) 0.0301(19) 0.046(2) -0.0127(16) -0.0147(17) -0.0019(16)
C22 0.0258(18) 0.0296(18) 0.046(2) -0.0101(16) -0.0154(16) -0.0010(15)
C23 0.0209(17) 0.0223(16) 0.0343(18) -0.0025(14) -0.0083(14) -0.0040(14)
C24 0.0264(18) 0.0300(19) 0.053(2) -0.0116(17) -0.0193(17) -0.0013(15)
C25 0.0233(18) 0.036(2) 0.062(3) -0.0117(18) -0.0218(18) 0.0025(16)
C26 0.032(2) 0.045(2) 0.066(3) -0.031(2) -0.027(2) 0.0120(18)
C27 0.0271(19) 0.051(2) 0.063(3) -0.033(2) -0.0247(19) 0.0074(17)
C28 0.0182(16) 0.0253(16) 0.0285(17) -0.0021(13) -0.0078(13) -0.0029(14)
C29 0.0275(19) 0.035(2) 0.049(2) -0.0161(17) -0.0215(17) 0.0049(16)
C30 0.0278(19) 0.041(2) 0.050(2) -0.0101(18) -0.0243(17) 0.0008(16)
O1 0.0245(13) 0.0322(14) 0.0525(16) 0.0021(12) -0.0100(12) -0.0069(11)
O2 0.0281(14) 0.0348(15) 0.0504(16) 0.0054(12) -0.0172(12) -0.0004(12)
O3 0.0277(13) 0.0439(15) 0.0466(15) -0.0047(12) -0.0127(12) -0.0145(12)
O11 0.0239(13) 0.0474(16) 0.0423(15) 0.0093(12) -0.0169(11) -0.0136(12)
O12 0.0310(14) 0.0356(14) 0.0418(15) -0.0089(11) -0.0123(11) -0.0058(11)
O13 0.0266(13) 0.0409(14) 0.0358(14) 0.0088(11) -0.0145(11) -0.0126(11)
O21 0.0350(14) 0.0356(14) 0.0298(13) 0.0030(11) -0.0180(11) -0.0008(11)
O22 0.0305(13) 0.0314(13) 0.0385(14) -0.0022(10) -0.0199(11) -0.0072(11)
O23 0.0198(12) 0.0347(14) 0.0393(14) 0.0040(11) -0.0106(10) -0.0034(10)
O1W 0.079(3) 0.106(3) 0.077(3) 0.032(2) -0.037(2) -0.046(3)
O2W 0.061(2) 0.067(2) 0.0488(18) 0.0008(16) -0.0207(16) -0.0217(18)

loop_
_atom_type_symbol
_atom_type_description
_atom_type_scat_dispersion_real
_atom_type_scat_dispersion_imag
_atom_type_scat_source
C C 0.0033 0.0016 'International Tables Vol C Tables 4.2.6.8 and 6.1.1.4'
H H 0.0000 0.0000 'International Tables Vol C Tables 4.2.6.8 and 6.1.1.4'
N N 0.0061 0.0033 'International Tables Vol C Tables 4.2.6.8 and 6.1.1.4'
O O 0.0106 0.0060 'International Tables Vol C Tables 4.2.6.8 and 6.1.1.4'
P P 0.1023 0.0942 'International Tables Vol C Tables 4.2.6.8 and 6.1.1.4'
Cu Cu 0.3201 1.2651 'International Tables Vol C Tables 4.2.6.8 and 6.1.1.4'

loop_
_geom_angle_atom_site_label_1
_geom_angle_atom_site_label_2
_geom_angle_atom_site_label_3
_geom_angle
_geom_angle_site_symmetry_1
_geom_angle_site_symmetry_3
_geom_angle_publ_flag
N3 Cu1 N4 167.36(14) . . ?
N3 Cu1 O1 93.13(11) . . ?
N4 Cu1 O1 99.18(11) . . ?
N2 Cu2 N5 164.35(13) . . ?
N2 Cu2 O21 98.38(11) . 2_666 ?
N5 Cu2 O21 97.25(11) . 2_666 ?
O13 P1 O11 115.29(14) . . ?
O13 P1 O12 113.29(15) . . ?
O11 P1 O12 107.19(15) . . ?
O13 P1 C5 107.07(16) . . ?
O11 P1 C5 107.55(16) . . ?
O12 P1 C5 105.91(15) . . ?
O21 P2 O22 113.31(15) . . ?
O21 P2 O23 111.26(15) . . ?
O22 P2 O23 110.10(14) . . ?
O21 P2 C6 111.05(15) . . ?
O22 P2 C6 107.27(15) . . ?
O23 P2 C6 103.32(15) . . ?
C4 N1 C6 121.0(3) . . ?
C4 N1 C5 119.7(3) . . ?
C6 N1 C5 119.3(3) . . ?
C15 N2 C11 116.7(3) . . ?
C15 N2 Cu2 122.9(2) . . ?
C11 N2 Cu2 120.4(2) . . ?
C18 N3 C19 116.3(3) . . ?
C18 N3 Cu1 120.4(2) . . ?
C19 N3 Cu1 123.3(3) . . ?
C21 N4 C25 116.9(3) . . ?
C21 N4 Cu1 121.1(3) . . ?
C25 N4 Cu1 121.8(2) . . ?
C26 N5 C30 116.0(3) . . ?
C26 N5 Cu2 121.8(3) . . ?
C30 N5 Cu2 122.2(2) . . ?
O1 C1 C4 135.7(3) . . ?
O1 C1 C2 135.3(3) . . ?
C4 C1 C2 89.0(3) . . ?
O2 C2 C1 134.0(3) . . ?
O2 C2 C3 135.9(3) . . ?
C1 C2 C3 90.1(3) . . ?
O3 C3 C4 135.3(3) . . ?
O3 C3 C2 136.3(3) . . ?
C4 C3 C2 88.4(3) . . ?
N1 C4 C1 135.5(3) . . ?
N1 C4 C3 132.0(3) . . ?
C1 C4 C3 92.5(3) . . ?
N1 C5 P1 112.5(2) . . ?
N1 C6 P2 112.1(2) . . ?
N2 C11 C12 123.0(3) . . ?
C11 C12 C13 120.5(3) . . ?
C12 C13 C14 116.0(3) . . ?
C12 C13 C16 122.0(3) . . ?
C14 C13 C16 122.0(3) . . ?
C15 C14 C13 120.2(3) . . ?
N2 C15 C14 123.5(3) . . ?
C17 C16 C20 116.7(3) . . ?
C17 C16 C13 120.7(3) . . ?
C20 C16 C13 122.6(3) . . ?
C18 C17 C16 120.0(3) . . ?
N3 C18 C17 123.7(3) . . ?
N3 C19 C20 123.0(4) . . ?
C19 C20 C16 120.1(4) . . ?
N4 C21 C22 123.1(3) . . ?
C21 C22 C23 120.5(3) . . ?
C22 C23 C24 116.2(3) . . ?
C22 C23 C23 122.3(4) . 2_845 ?
C24 C23 C23 121.5(4) . 2_845 ?
C25 C24 C23 120.3(3) . . ?
N4 C25 C24 123.1(3) . . ?
N5 C26 C27 123.6(4) . . ?
C26 C27 C28 121.1(4) . . ?
C27 C28 C29 115.4(3) . . ?
C27 C28 C28 123.0(4) . 2_476 ?
C29 C28 C28 121.6(4) . 2_476 ?
C30 C29 C28 120.4(3) . . ?
N5 C30 C29 123.5(3) . . ?
C1 O1 Cu1 132.2(2) . . ?
C2 O2 O12 121.4(2) . 2_855 ?
C2 O2 O2W 145.1(2) . . ?
O12 O2 O2W 87.65(12) 2_855 . ?
P1 O11 O22 116.49(15) . 2_765 ?
P1 O13 O23 125.68(14) . 2_765 ?
P1 O13 O2W 118.29(16) . 2_855 ?
O23 O13 O2W 78.95(11) 2_765 2_855 ?
P2 O21 Cu2 130.22(16) . 2_666 ?

loop_
_geom_bond_atom_site_label_1
_geom_bond_atom_site_label_2
_geom_bond_distance
_geom_bond_site_symmetry_2
_geom_bond_publ_flag
Cu1 N3 1.891(3) . ?
Cu1 N4 1.891(3) . ?
Cu1 O1 2.423(3) . ?
Cu2 N2 1.917(3) . ?
Cu2 N5 1.926(3) . ?
Cu2 O21 2.392(3) 2_666 ?
P1 O13 1.503(3) . ?
P1 O11 1.529(2) . ?
P1 O12 1.553(3) . ?
P1 C5 1.809(4) . ?
P2 O21 1.490(2) . ?
P2 O22 1.534(3) . ?
P2 O23 1.564(2) . ?
P2 C6 1.821(3) . ?
N1 C4 1.330(4) . ?
N1 C6 1.465(4) . ?
N1 C5 1.467(4) . ?
N2 C15 1.345(5) . ?
N2 C11 1.347(5) . ?
N3 C18 1.338(5) . ?
N3 C19 1.353(5) . ?
N4 C21 1.344(5) . ?
N4 C25 1.345(5) . ?
N5 C26 1.336(5) . ?
N5 C30 1.341(5) . ?
C1 O1 1.258(4) . ?
C1 C4 1.443(5) . ?
C1 C2 1.476(5) . ?
C2 O2 1.244(4) . ?
C2 C3 1.481(5) . ?
C3 O3 1.233(4) . ?
C3 C4 1.455(5) . ?
C11 C12 1.384(5) . ?
C12 C13 1.389(5) . ?
C13 C14 1.403(5) . ?
C13 C16 1.480(5) . ?
C14 C15 1.375(5) . ?
C16 C17 1.386(5) . ?
C16 C20 1.387(5) . ?
C17 C18 1.373(5) . ?
C19 C20 1.375(5) . ?
C21 C22 1.374(5) . ?
C22 C23 1.388(5) . ?
C23 C24 1.400(5) . ?
C23 C23 1.483(6) 2_845 ?
C24 C25 1.373(5) . ?
C26 C27 1.372(5) . ?
C27 C28 1.374(5) . ?
C28 C29 1.398(5) . ?
C28 C28 1.490(6) 2_476 ?
C29 C30 1.373(5) . ?
O2 O12 2.524(4) 2_855 ?
O2 O2W 2.919(4) . ?
O11 O22 2.443(3) 2_765 ?
O13 O23 2.583(3) 2_765 ?
O13 O2W 2.990(4) 2_855 ?
O21 Cu2 2.392(3) 2_666 ?
